data_4124441
loop_
_publ_author_name
'Hughbanks, T.'
'Rosenthal, G.'
'Corbett, J.D.'

_publ_section_title
;
 Encapsulation of the transition metals chromium through cobalt in
 zirconium cluster iodides
;
_journal_name_full 'Journal of the American Chemical Society'
_journal_page_first 1511
_journal_page_last 1516
_journal_volume 110
_journal_year 1988
_chemical_formula_sum 'Cs0.63 Fe I14 Zr6'
_chemical_name_systematic 'Cs0.63 Zr6 I14 Fe'
_space_group_IT_number 64
_symmetry_space_group_name_Hall '-C 2ac 2'
_symmetry_space_group_name_H-M 'C m c a'
_cell_angle_alpha 90
_cell_angle_beta 90
_cell_angle_gamma 90
_cell_formula_units_Z 4
_cell_length_a 16.021
_cell_length_b 14.38
_cell_length_c 13.075
_cell_volume 3012.244
_citation_journal_id_ASTM JACSAT
_cod_data_source_file Hughbanks_JACSAT_1988_1665.cif
_cod_data_source_block Cs0.63Fe1I14Zr6
_cod_original_formula_sum 'Cs0.63 Fe1 I14 Zr6'
_cod_database_code 4124441

loop_
_symmetry_equiv_pos_as_xyz
x,y,z
-x+1/2,-y,z+1/2
x,-y,-z
-x+1/2,y,-z+1/2
-x,-y,-z
x-1/2,y,-z-1/2
-x,y,z
x-1/2,-y,z-1/2
x+1/2,y+1/2,z
-x+1,-y+1/2,z+1/2
x+1/2,-y+1/2,-z
-x+1,y+1/2,-z+1/2
-x+1/2,-y+1/2,-z
x,y+1/2,-z-1/2
-x+1/2,y+1/2,z
x,-y+1/2,z-1/2

loop_
_atom_site_label
_atom_site_type_symbol
_atom_site_fract_x
_atom_site_fract_y
_atom_site_fract_z
_atom_site_occupancy
_atom_site_U_iso_or_equiv
Cs1 Cs+1 0 0 0 0.63 0.0
I3 I-1 0.25 0.3471 0.25 1 0.0
I5 I-1 0.24639 0 0 1 0.0
Zr2 Zr+1 0 0.3587 0.8963 1 0.0
I1 I-1 0.12535 0.08953 0.24881 1 0.0
Fe1 Fe+2 0.5 0.5 0.5 1 0.0
I4 I-1 0 0.1591 0.7625 1 0.0
I2 I-1 0.12565 0.25504 0.00648 1 0.0
Zr1 Zr+1 0.3889 0.0674 0.8875 1 0.0
